data_4343426
loop_
_publ_author_name
'Protasenko, Natalia A.'
'Poddel'sky, Andrey I.'
'Bogomyakov, Artem S.'
'Fukin, Georgy K.'
'Cherkasov, Vladimir K.'

_publ_section_title
;
 Heteroligand o-Semiquinonato-Formazanato Cobalt Complexes.
;
_journal_issue 13
_journal_name_full 'Inorganic chemistry'
_journal_page_first 6078
_journal_page_last 6080
_journal_paper_doi 10.1021/acs.inorgchem.5b00912
_journal_volume 54
_journal_year 2015
_chemical_formula_sum 'C33 H35 Co N4 O2'
_chemical_formula_weight 578.58
_chemical_name_systematic
;
 ?
;
_space_group_crystal_system triclinic
_space_group_IT_number 2
_space_group_name_Hall '-P 1'
_space_group_name_H-M_alt 'P -1'
_symmetry_space_group_name_Hall '-P 1'
_symmetry_space_group_name_H-M 'P -1'
_atom_sites_solution_hydrogens geom
_audit_creation_method SHELXL-2013
_cell_angle_alpha 99.022(2)
_cell_angle_beta 103.509(2)
_cell_angle_gamma 103.094(2)
_cell_formula_units_Z 2
_cell_length_a 9.6090(9)
_cell_length_b 10.7936(11)
_cell_length_c 14.8816(15)
_cell_measurement_reflns_used 9969
_cell_measurement_temperature 100(2)
_cell_measurement_theta_max 33.52
_cell_measurement_theta_min 2.57
_cell_volume 1425.4(2)
_computing_cell_refinement 'Bruker SAINT'
_computing_data_collection 'Bruker APEX2'
_computing_data_reduction 'Bruker SAINT'
_computing_molecular_graphics 'Bruker SHELXTL'
_computing_publication_material 'Bruker SHELXTL'
_computing_structure_refinement 'SHELXL-2013 (Sheldrick, 2013)'
_computing_structure_solution 'SHELXS-2013 (Sheldrick, 2013)'
_diffrn_ambient_temperature 100(2)
_diffrn_measured_fraction_theta_full 0.990
_diffrn_measured_fraction_theta_max 0.993
_diffrn_measurement_device_type 'Bruker D8 Quest CMOS'
_diffrn_measurement_method '\w scans'
_diffrn_radiation_type MoK\a
_diffrn_radiation_wavelength 0.71073
_diffrn_reflns_av_R_equivalents 0.0236
_diffrn_reflns_av_unetI/netI 0.0325
_diffrn_reflns_laue_measured_fraction_full 0.990
_diffrn_reflns_laue_measured_fraction_max 0.993
_diffrn_reflns_limit_h_max 13
_diffrn_reflns_limit_h_min -13
_diffrn_reflns_limit_k_max 15
_diffrn_reflns_limit_k_min -15
_diffrn_reflns_limit_l_max 20
_diffrn_reflns_limit_l_min -20
_diffrn_reflns_number 19004
_diffrn_reflns_point_group_measured_fraction_full 0.990
_diffrn_reflns_point_group_measured_fraction_max 0.993
_diffrn_reflns_theta_full 25.242
_diffrn_reflns_theta_max 29.999
_diffrn_reflns_theta_min 2.572
_diffrn_source 'fine focus sealed tube'
_exptl_absorpt_coefficient_mu 0.639
_exptl_absorpt_correction_T_max 0.9213
_exptl_absorpt_correction_T_min 0.6842
_exptl_absorpt_correction_type multi-scan
_exptl_absorpt_process_details 'SADABS 2012/1 (Bruker AXS Inc.)'
_exptl_crystal_colour black
_exptl_crystal_density_diffrn 1.348
_exptl_crystal_description stick
_exptl_crystal_F_000 608
_exptl_crystal_size_max 0.380
_exptl_crystal_size_mid 0.090
_exptl_crystal_size_min 0.050
_refine_diff_density_max 0.897
_refine_diff_density_min -0.417
_refine_diff_density_rms 0.069
_refine_ls_extinction_method none
_refine_ls_goodness_of_fit_ref 1.066
_refine_ls_hydrogen_treatment constr
_refine_ls_matrix_type full
_refine_ls_number_parameters 367
_refine_ls_number_reflns 8246
_refine_ls_number_restraints 0
_refine_ls_restrained_S_all 1.066
_refine_ls_R_factor_all 0.0443
_refine_ls_R_factor_gt 0.0358
_refine_ls_shift/su_max 0.001
_refine_ls_shift/su_mean 0.000
_refine_ls_structure_factor_coef Fsqd
_refine_ls_weighting_details 'w=1/[\s^2^(Fo^2^)+(0.0495P)^2^+0.3341P] where P=(Fo^2^+2Fc^2^)/3'
_refine_ls_weighting_scheme calc
_refine_ls_wR_factor_gt 0.0881
_refine_ls_wR_factor_ref 0.0912
_reflns_Friedel_coverage 0.000
_reflns_number_gt 7145
_reflns_number_total 8246
_reflns_threshold_expression 'I > 2\s(I)'
_cod_data_source_file ic5b00912_si_003.cif
_cod_data_source_block cosqfr
_cod_depositor_comments 'Adding full bibliography for 4343426--4343427.cif.'
_cod_database_code 4343426
_shelx_space_group_comment
;
The symmetry employed for this shelxl refinement is uniquely defined
by the following loop, which should always be used as a source of
symmetry information in preference to the above space-group names.
They are only intended as comments.
;
_shelx_estimated_absorpt_t_min 0.793
_shelx_estimated_absorpt_t_max 0.969
_shelxl_version_number 2013-4

loop_
_space_group_symop_operation_xyz
'x, y, z'
'-x, -y, -z'

loop_
_atom_site_label
_atom_site_type_symbol
_atom_site_fract_x
_atom_site_fract_y
_atom_site_fract_z
_atom_site_U_iso_or_equiv
_atom_site_adp_type
_atom_site_occupancy
_atom_site_site_symmetry_order
_atom_site_calc_flag
_atom_site_refinement_flags_posn
_atom_site_refinement_flags_adp
Co1 Co -0.41517(2) -0.41164(2) -0.26028(2) 0.01143(3) Uani 1 1 d . .
O1 O -0.24142(8) -0.27833(7) -0.24242(5) 0.01299(14) Uani 1 1 d . .
O2 O -0.31885(8) -0.51195(7) -0.32429(5) 0.01404(15) Uani 1 1 d . .
N1 N -0.48787(9) -0.31197(8) -0.18338(6) 0.01243(17) Uani 1 1 d . .
N2 N -0.57097(9) -0.34905(8) -0.12870(6) 0.01352(17) Uani 1 1 d . .
N3 N -0.64750(9) -0.57348(8) -0.21283(6) 0.01364(17) Uani 1 1 d . .
N4 N -0.56886(9) -0.55148(8) -0.27250(6) 0.01226(17) Uani 1 1 d . .
C1 C -0.13723(11) -0.31712(9) -0.27047(7) 0.01208(19) Uani 1 1 d . .
C2 C -0.18224(11) -0.45301(9) -0.31769(7) 0.01290(19) Uani 1 1 d . .
C3 C -0.08075(11) -0.51569(10) -0.34879(7) 0.0146(2) Uani 1 1 d . .
C4 C 0.06119(12) -0.43662(10) -0.32916(8) 0.0176(2) Uani 1 1 d . .
H4A H 0.1341 -0.4737 -0.3470 0.021 Uiso 1 1 calc R U
C5 C 0.10541(11) -0.30204(10) -0.28353(8) 0.0166(2) Uani 1 1 d . .
H5A H 0.2059 -0.2542 -0.2732 0.020 Uiso 1 1 calc R U
C6 C 0.01080(11) -0.23780(10) -0.25374(7) 0.01325(19) Uani 1 1 d . .
C7 C -0.13055(12) -0.65977(10) -0.39765(8) 0.0172(2) Uani 1 1 d . .
C8 C -0.18900(13) -0.74114(11) -0.33145(9) 0.0231(2) Uani 1 1 d . .
H8A H -0.1123 -0.7215 -0.2708 0.035 Uiso 1 1 calc R U
H8B H -0.2136 -0.8341 -0.3607 0.035 Uiso 1 1 calc R U
H8C H -0.2784 -0.7197 -0.3206 0.035 Uiso 1 1 calc R U
C9 C -0.25496(13) -0.68278(12) -0.48937(9) 0.0231(2) Uani 1 1 d . .
H9A H -0.2183 -0.6305 -0.5315 0.035 Uiso 1 1 calc R U
H9B H -0.3399 -0.6572 -0.4743 0.035 Uiso 1 1 calc R U
H9C H -0.2862 -0.7754 -0.5209 0.035 Uiso 1 1 calc R U
C10 C -0.00196(13) -0.70587(12) -0.42236(10) 0.0272(3) Uani 1 1 d . .
H10A H 0.0369 -0.6547 -0.4645 0.041 Uiso 1 1 calc R U
H10B H -0.0378 -0.7984 -0.4543 0.041 Uiso 1 1 calc R U
H10C H 0.0774 -0.6940 -0.3642 0.041 Uiso 1 1 calc R U
C11 C 0.05625(11) -0.09335(10) -0.20552(7) 0.0141(2) Uani 1 1 d . .
C12 C -0.03254(13) -0.02153(10) -0.26806(8) 0.0206(2) Uani 1 1 d . .
H12A H -0.0141 -0.0338 -0.3305 0.031 Uiso 1 1 calc R U
H12B H -0.0013 0.0717 -0.2383 0.031 Uiso 1 1 calc R U
H12C H -0.1390 -0.0566 -0.2754 0.031 Uiso 1 1 calc R U
C13 C 0.22181(12) -0.03106(11) -0.19085(8) 0.0190(2) Uani 1 1 d . .
H13A H 0.2808 -0.0753 -0.1507 0.029 Uiso 1 1 calc R U
H13B H 0.2474 0.0615 -0.1600 0.029 Uiso 1 1 calc R U
H13C H 0.2434 -0.0394 -0.2524 0.029 Uiso 1 1 calc R U
C14 C 0.02500(13) -0.07550(11) -0.10858(8) 0.0206(2) Uani 1 1 d . .
H14A H 0.0765 -0.1259 -0.0698 0.031 Uiso 1 1 calc R U
H14B H -0.0823 -0.1063 -0.1172 0.031 Uiso 1 1 calc R U
H14C H 0.0609 0.0171 -0.0768 0.031 Uiso 1 1 calc R U
C15 C -0.63597(11) -0.47654(10) -0.14082(7) 0.01337(19) Uani 1 1 d . .
C16 C -0.44620(11) -0.17300(9) -0.17225(7) 0.01279(19) Uani 1 1 d . .
C17 C -0.45048(11) -0.12492(10) -0.25368(8) 0.0155(2) Uani 1 1 d . .
H17A H -0.4803 -0.1832 -0.3139 0.019 Uiso 1 1 calc R U
C18 C -0.41097(12) 0.00888(10) -0.24679(8) 0.0191(2) Uani 1 1 d . .
H18A H -0.4129 0.0424 -0.3023 0.023 Uiso 1 1 calc R U
C19 C -0.36857(12) 0.09349(10) -0.15860(9) 0.0210(2) Uani 1 1 d . .
H19A H -0.3412 0.1851 -0.1537 0.025 Uiso 1 1 calc R U
C20 C -0.36614(12) 0.04479(10) -0.07792(8) 0.0200(2) Uani 1 1 d . .
H20A H -0.3381 0.1032 -0.0179 0.024 Uiso 1 1 calc R U
C21 C -0.40436(12) -0.08890(10) -0.08378(8) 0.0161(2) Uani 1 1 d . .
H21A H -0.4019 -0.1223 -0.0282 0.019 Uiso 1 1 calc R U
C22 C -0.71876(11) -0.51452(10) -0.07254(7) 0.0144(2) Uani 1 1 d . .
C23 C -0.68501(12) -0.43472(10) 0.01715(8) 0.0182(2) Uani 1 1 d . .
H23A H -0.6073 -0.3557 0.0354 0.022 Uiso 1 1 calc R U
C24 C -0.76540(13) -0.47083(11) 0.08014(8) 0.0210(2) Uani 1 1 d . .
H24A H -0.7422 -0.4161 0.1412 0.025 Uiso 1 1 calc R U
C25 C -0.87866(13) -0.58566(11) 0.05437(8) 0.0213(2) Uani 1 1 d . .
H25A H -0.9339 -0.6092 0.0973 0.026 Uiso 1 1 calc R U
C26 C -0.91111(13) -0.66600(11) -0.03417(8) 0.0235(3) Uani 1 1 d . .
H26A H -0.9883 -0.7453 -0.0519 0.028 Uiso 1 1 calc R U
C27 C -0.83132(13) -0.63111(11) -0.09712(8) 0.0209(2) Uani 1 1 d . .
H27A H -0.8536 -0.6872 -0.1576 0.025 Uiso 1 1 calc R U
C28 C -0.60806(11) -0.66223(9) -0.34994(7) 0.01289(19) Uani 1 1 d . .
C29 C -0.63704(12) -0.78806(10) -0.33475(8) 0.0176(2) Uani 1 1 d . .
H29A H -0.6295 -0.8022 -0.2726 0.021 Uiso 1 1 calc R U
C30 C -0.67704(14) -0.89274(11) -0.41148(9) 0.0230(3) Uani 1 1 d . .
H30A H -0.6972 -0.9792 -0.4018 0.028 Uiso 1 1 calc R U
C31 C -0.68785(13) -0.87227(11) -0.50205(8) 0.0234(3) Uani 1 1 d . .
H31A H -0.7142 -0.9445 -0.5542 0.028 Uiso 1 1 calc R U
C32 C -0.66027(12) -0.74648(11) -0.51665(8) 0.0202(2) Uani 1 1 d . .
H32A H -0.6693 -0.7325 -0.5790 0.024 Uiso 1 1 calc R U
C33 C -0.61961(11) -0.64104(10) -0.44072(7) 0.0156(2) Uani 1 1 d . .
H33A H -0.5997 -0.5547 -0.4506 0.019 Uiso 1 1 calc R U

loop_
_atom_site_aniso_label
_atom_site_aniso_U_11
_atom_site_aniso_U_22
_atom_site_aniso_U_33
_atom_site_aniso_U_23
_atom_site_aniso_U_13
_atom_site_aniso_U_12
Co1 0.01034(5) 0.00942(5) 0.01512(6) 0.00201(4) 0.00648(4) 0.00135(4)
O1 0.0117(3) 0.0116(3) 0.0162(3) 0.0030(2) 0.0056(2) 0.0026(2)
O2 0.0121(3) 0.0125(3) 0.0183(3) 0.0030(2) 0.0071(2) 0.0021(2)
N1 0.0117(3) 0.0105(3) 0.0154(4) 0.0033(3) 0.0056(3) 0.0015(3)
N2 0.0128(4) 0.0127(3) 0.0148(4) 0.0025(3) 0.0055(3) 0.0016(3)
N3 0.0138(4) 0.0129(3) 0.0144(4) 0.0037(3) 0.0059(3) 0.0017(3)
N4 0.0119(3) 0.0119(3) 0.0129(4) 0.0013(3) 0.0052(3) 0.0021(3)
C1 0.0123(4) 0.0122(4) 0.0131(4) 0.0046(3) 0.0049(3) 0.0034(3)
C2 0.0130(4) 0.0128(4) 0.0148(4) 0.0049(3) 0.0067(3) 0.0032(3)
C3 0.0152(4) 0.0134(4) 0.0179(4) 0.0051(3) 0.0076(3) 0.0053(3)
C4 0.0146(4) 0.0163(4) 0.0253(5) 0.0059(4) 0.0101(4) 0.0053(3)
C5 0.0120(4) 0.0169(4) 0.0215(5) 0.0061(4) 0.0064(3) 0.0019(3)
C6 0.0121(4) 0.0133(4) 0.0149(4) 0.0053(3) 0.0047(3) 0.0022(3)
C7 0.0166(4) 0.0131(4) 0.0237(5) 0.0023(4) 0.0095(4) 0.0051(3)
C8 0.0265(5) 0.0137(4) 0.0319(6) 0.0070(4) 0.0120(4) 0.0057(4)
C9 0.0229(5) 0.0227(5) 0.0224(5) -0.0015(4) 0.0081(4) 0.0064(4)
C10 0.0211(5) 0.0199(5) 0.0425(7) -0.0004(5) 0.0149(4) 0.0081(4)
C11 0.0124(4) 0.0121(4) 0.0170(4) 0.0036(3) 0.0044(3) 0.0013(3)
C12 0.0187(5) 0.0149(4) 0.0261(5) 0.0069(4) 0.0021(4) 0.0030(4)
C13 0.0139(4) 0.0176(4) 0.0229(5) 0.0044(4) 0.0056(4) -0.0012(4)
C14 0.0182(5) 0.0209(5) 0.0181(5) -0.0004(4) 0.0061(4) -0.0015(4)
C15 0.0129(4) 0.0133(4) 0.0141(4) 0.0029(3) 0.0057(3) 0.0019(3)
C16 0.0110(4) 0.0100(4) 0.0184(4) 0.0027(3) 0.0060(3) 0.0031(3)
C17 0.0160(4) 0.0145(4) 0.0184(4) 0.0042(3) 0.0079(3) 0.0051(3)
C18 0.0208(5) 0.0155(4) 0.0265(5) 0.0093(4) 0.0123(4) 0.0064(4)
C19 0.0205(5) 0.0114(4) 0.0322(6) 0.0051(4) 0.0104(4) 0.0034(4)
C20 0.0188(5) 0.0137(4) 0.0243(5) -0.0009(4) 0.0054(4) 0.0022(4)
C21 0.0156(4) 0.0149(4) 0.0171(4) 0.0027(3) 0.0048(3) 0.0034(3)
C22 0.0162(4) 0.0138(4) 0.0154(4) 0.0051(3) 0.0074(3) 0.0038(3)
C23 0.0228(5) 0.0145(4) 0.0178(5) 0.0031(4) 0.0090(4) 0.0032(4)
C24 0.0316(5) 0.0181(4) 0.0175(5) 0.0052(4) 0.0130(4) 0.0078(4)
C25 0.0269(5) 0.0220(5) 0.0221(5) 0.0114(4) 0.0154(4) 0.0077(4)
C26 0.0251(5) 0.0213(5) 0.0240(5) 0.0073(4) 0.0124(4) -0.0011(4)
C27 0.0234(5) 0.0189(5) 0.0189(5) 0.0032(4) 0.0104(4) -0.0012(4)
C28 0.0110(4) 0.0120(4) 0.0146(4) 0.0009(3) 0.0043(3) 0.0017(3)
C29 0.0211(5) 0.0134(4) 0.0167(5) 0.0026(3) 0.0051(4) 0.0024(4)
C30 0.0283(6) 0.0120(4) 0.0246(5) 0.0003(4) 0.0045(4) 0.0030(4)
C31 0.0252(5) 0.0202(5) 0.0191(5) -0.0049(4) 0.0023(4) 0.0054(4)
C32 0.0189(5) 0.0268(5) 0.0135(5) 0.0014(4) 0.0029(4) 0.0075(4)
C33 0.0141(4) 0.0171(4) 0.0161(4) 0.0044(3) 0.0045(3) 0.0045(3)

loop_
_atom_type_symbol
_atom_type_description
_atom_type_scat_dispersion_real
_atom_type_scat_dispersion_imag
_atom_type_scat_source
C C 0.0033 0.0016 'International Tables Vol C Tables 4.2.6.8 and 6.1.1.4'
H H 0.0000 0.0000 'International Tables Vol C Tables 4.2.6.8 and 6.1.1.4'
N N 0.0061 0.0033 'International Tables Vol C Tables 4.2.6.8 and 6.1.1.4'
O O 0.0106 0.0060 'International Tables Vol C Tables 4.2.6.8 and 6.1.1.4'
Co Co 0.3494 0.9721 'International Tables Vol C Tables 4.2.6.8 and 6.1.1.4'

loop_
_geom_angle_atom_site_label_1
_geom_angle_atom_site_label_2
_geom_angle_atom_site_label_3
_geom_angle
N4 Co1 N1 90.22(4)
N4 Co1 O2 92.56(4)
N1 Co1 O2 171.97(4)
N4 Co1 O1 173.37(4)
N1 Co1 O1 93.37(3)
O2 Co1 O1 83.16(3)
C1 O1 Co1 114.35(6)
C2 O2 Co1 114.54(6)
N2 N1 C16 111.97(8)
N2 N1 Co1 128.22(7)
C16 N1 Co1 119.67(7)
N1 N2 C15 118.79(9)
N4 N3 C15 119.54(8)
N3 N4 C28 111.27(8)
N3 N4 Co1 127.84(6)
C28 N4 Co1 120.59(7)
O1 C1 C6 124.78(9)
O1 C1 C2 113.51(8)
C6 C1 C2 121.65(9)
O2 C2 C3 124.28(9)
O2 C2 C1 113.76(9)
C3 C2 C1 121.87(9)
C4 C3 C2 114.51(9)
C4 C3 C7 124.57(10)
C2 C3 C7 120.90(9)
C3 C4 C5 123.70(10)
C6 C5 C4 123.56(9)
C5 C6 C1 114.69(9)
C5 C6 C11 124.15(9)
C1 C6 C11 121.16(9)
C3 C7 C10 111.47(9)
C3 C7 C9 109.65(9)
C10 C7 C9 108.54(10)
C3 C7 C8 109.45(9)
C10 C7 C8 108.41(10)
C9 C7 C8 109.28(9)
C6 C11 C13 111.44(9)
C6 C11 C14 110.51(9)
C13 C11 C14 108.31(8)
C6 C11 C12 109.24(8)
C13 C11 C12 108.09(9)
C14 C11 C12 109.18(10)
N3 C15 N2 127.67(10)
N3 C15 C22 115.22(9)
N2 C15 C22 116.77(9)
C17 C16 C21 120.83(9)
C17 C16 N1 117.38(9)
C21 C16 N1 121.79(10)
C16 C17 C18 119.67(10)
C17 C18 C19 119.81(11)
C20 C19 C18 120.15(10)
C19 C20 C21 120.59(10)
C20 C21 C16 118.93(10)
C23 C22 C27 119.03(10)
C23 C22 C15 120.60(9)
C27 C22 C15 120.37(9)
C22 C23 C24 119.94(9)
C25 C24 C23 120.52(10)
C26 C25 C24 119.68(11)
C25 C26 C27 120.18(10)
C26 C27 C22 120.63(10)
C29 C28 C33 120.65(9)
C29 C28 N4 120.73(9)
C33 C28 N4 118.60(9)
C30 C29 C28 119.12(11)
C31 C30 C29 120.52(11)
C30 C31 C32 119.95(10)
C33 C32 C31 120.17(11)
C32 C33 C28 119.58(10)

loop_
_geom_bond_atom_site_label_1
_geom_bond_atom_site_label_2
_geom_bond_distance
Co1 N4 1.8085(8)
Co1 N1 1.8118(9)
Co1 O2 1.8651(8)
Co1 O1 1.8742(7)
O1 C1 1.2971(13)
O2 C2 1.2960(12)
N1 N2 1.3118(12)
N1 C16 1.4341(12)
N2 C15 1.3403(13)
N3 N4 1.3093(12)
N3 C15 1.3401(13)
N4 C28 1.4353(12)
C1 C6 1.4263(13)
C1 C2 1.4421(13)
C2 C3 1.4263(15)
C3 C4 1.3719(14)
C3 C7 1.5238(14)
C4 C5 1.4240(14)
C5 C6 1.3717(15)
C6 C11 1.5267(14)
C7 C10 1.5307(16)
C7 C9 1.5332(16)
C7 C8 1.5374(17)
C11 C13 1.5289(14)
C11 C14 1.5329(16)
C11 C12 1.5330(16)
C15 C22 1.4812(15)
C16 C17 1.3868(15)
C16 C21 1.3897(14)
C17 C18 1.3882(14)
C18 C19 1.3886(16)
C19 C20 1.3817(17)
C20 C21 1.3893(15)
C22 C23 1.3926(14)
C22 C27 1.3933(14)
C23 C24 1.3941(16)
C24 C25 1.3829(15)
C25 C26 1.3829(16)
C26 C27 1.3865(16)
C28 C29 1.3884(15)
C28 C33 1.3884(15)
C29 C30 1.3862(15)
C30 C31 1.3837(18)
C31 C32 1.3847(17)
C32 C33 1.3834(15)
